data_1563150
loop_
_publ_author_name
'Gorelova, Liudmila A.'
'Pakhomova, Anna S.'
'Krzhizhanovskaya, Maria G.'
'Pankin, Dmitrii V.'
'Krivovichev, Sergey V.'
'Dubrovinsky, Leonid S.'
'Kasatkin, Anatoly V.'

_publ_section_title
;
 Crystal Structure Evolution of Slawsonite SrAl2Si2O8 and Paracelsian
 BaAl2Si2O8 upon Compression and Decompression
;
_journal_issue 23
_journal_name_full 'The Journal of Physical Chemistry C'
_journal_page_first 13014
_journal_page_last 13023
_journal_paper_doi 10.1021/acs.jpcc.1c02949
_journal_volume 125
_journal_year 2021
_chemical_formula_sum 'Al2 O8 Si2 Sr'
_chemical_formula_weight 325.76
_space_group_crystal_system monoclinic
_space_group_IT_number 14
_space_group_name_Hall '-P 2ybc'
_space_group_name_H-M_alt 'P 1 21/c 1'
_audit_creation_method SHELXL-2018/3
_cell_angle_alpha 90
_cell_angle_beta 90.318(3)
_cell_angle_gamma 90
_cell_formula_units_Z 4
_cell_length_a 8.3477(4)
_cell_length_b 9.3692(19)
_cell_length_c 8.9074(4)
_cell_measurement_reflns_used 2753
_cell_measurement_temperature 293(2)
_cell_measurement_theta_max 17.815
_cell_measurement_theta_min 1.868
_cell_volume 696.65(15)
_computing_structure_refinement 'SHELXL-2018/3 (Sheldrick, 2018)'
_diffrn_ambient_temperature 293(2)
_diffrn_measured_fraction_theta_full 0.430
_diffrn_measured_fraction_theta_max 0.226
_diffrn_measurement_device_type 'esperanto-CrysAlisPro-abstract goniometer imported esperanto images'
_diffrn_radiation_type synchrotron
_diffrn_radiation_wavelength 0.2903
_diffrn_reflns_av_R_equivalents 0.0367
_diffrn_reflns_av_unetI/netI 0.0544
_diffrn_reflns_Laue_measured_fraction_full 0.430
_diffrn_reflns_Laue_measured_fraction_max 0.226
_diffrn_reflns_limit_h_max 14
_diffrn_reflns_limit_h_min -12
_diffrn_reflns_limit_k_max 9
_diffrn_reflns_limit_k_min -8
_diffrn_reflns_limit_l_max 14
_diffrn_reflns_limit_l_min -14
_diffrn_reflns_number 2753
_diffrn_reflns_point_group_measured_fraction_full 0.430
_diffrn_reflns_point_group_measured_fraction_max 0.226
_diffrn_reflns_theta_full 10.031
_diffrn_reflns_theta_max 17.815
_diffrn_reflns_theta_min 1.868
_exptl_absorpt_coefficient_mu 0.772
_exptl_crystal_colour colorless
_exptl_crystal_density_diffrn 3.106
_exptl_crystal_density_meas ?
_exptl_crystal_density_method none
_exptl_crystal_description isosymmetric
_exptl_crystal_F_000 624
_exptl_crystal_size_max 0.010
_exptl_crystal_size_mid 0.010
_exptl_crystal_size_min 0.005
_refine_diff_density_max 0.665
_refine_diff_density_min -0.441
_refine_diff_density_rms 0.114
_refine_ls_extinction_method none
_refine_ls_goodness_of_fit_ref 1.026
_refine_ls_hydrogen_treatment undef
_refine_ls_matrix_type full
_refine_ls_number_parameters 108
_refine_ls_number_reflns 1545
_refine_ls_number_restraints 0
_refine_ls_restrained_S_all 1.026
_refine_ls_R_factor_all 0.0328
_refine_ls_R_factor_gt 0.0285
_refine_ls_shift/su_max 0.001
_refine_ls_shift/su_mean 0.000
_refine_ls_structure_factor_coef Fsqd
_refine_ls_weighting_details 'w=1/[\s^2^(Fo^2^)+(0.0093P)^2^] where P=(Fo^2^+2Fc^2^)/3'
_refine_ls_weighting_scheme calc
_refine_ls_wR_factor_gt 0.0652
_refine_ls_wR_factor_ref 0.0688
_reflns_Friedel_coverage 0.000
_reflns_number_gt 1388
_reflns_number_total 1545
_reflns_threshold_expression 'I > 2\s(I)'
_cod_data_source_file slav_p00.cif
_cod_data_source_block shelx
_cod_depositor_comments
;
The following automatic conversions were performed:

data item '_exptl_crystal_density_meas' value 'none' was changed to
'?' -- the value is perceived as not measured.

Automatic conversion script
Id: cif_fix_values 7556 2019-12-06 15:28:31Z antanas 

 Adding full bibliography for 1563145--1563156.cif.
;
_cod_original_cell_volume 696.64(15)
_cod_original_sg_symbol_H-M 'P 21/c'
_cod_database_code 1563150
_shelx_shelxl_version_number 2018/3
_shelx_space_group_comment
;
The symmetry employed for this shelxl refinement is uniquely defined
by the following loop, which should always be used as a source of
symmetry information in preference to the above space-group names.
They are only intended as comments.
;

loop_
_space_group_symop_operation_xyz
'x, y, z'
'-x, y+1/2, -z+1/2'
'-x, -y, -z'
'x, -y-1/2, z-1/2'

loop_
_atom_site_label
_atom_site_type_symbol
_atom_site_fract_x
_atom_site_fract_y
_atom_site_fract_z
_atom_site_U_iso_or_equiv
_atom_site_adp_type
_atom_site_occupancy
_atom_site_site_symmetry_order
_atom_site_calc_flag
_atom_site_refinement_flags_posn
_atom_site_refinement_flags_adp
_atom_site_refinement_flags_occupancy
_atom_site_disorder_assembly
_atom_site_disorder_group
Sr1 Sr 0.74949(2) 0.41199(4) 0.60878(2) 0.00855(13) Uani 1 1 d . . . . .
Si1 Si 0.56085(8) 0.41981(13) 0.23929(6) 0.0055(3) Uani 1 1 d . . . . .
Si2 Si 1.05642(7) 0.29963(14) 0.93935(6) 0.0051(3) Uani 1 1 d . . . . .
Al1 Al 1.06877(9) 0.57520(15) 0.76900(7) 0.0062(4) Uani 1 1 d . . . . .
Al2 Al 0.42938(8) 0.19425(15) 0.44463(7) 0.0056(4) Uani 1 1 d . . . . .
O1 O 0.7403(2) 0.4235(4) 0.31137(17) 0.0105(9) Uani 1 1 d . . . . .
O2 O 0.9907(2) 0.4074(4) 0.80831(18) 0.0105(9) Uani 1 1 d . . . . .
O3 O 1.0525(2) 0.1343(4) 0.87968(17) 0.0104(3) Uiso 1 1 d . . . . .
O4 O 0.4443(2) 0.3695(4) 0.37554(17) 0.0103(8) Uani 1 1 d . . . . .
O5 O 0.5588(2) 0.3098(4) 0.10001(16) 0.0077(9) Uani 1 1 d . . . . .
O6 O 1.2339(2) 0.3457(4) 0.98955(19) 0.0120(9) Uani 1 1 d . . . . .
O7 O 0.9319(2) 0.3097(3) 1.07831(16) 0.0083(8) Uani 1 1 d . . . . .
O8 O 0.4943(2) 0.5743(4) 0.18880(19) 0.0106(3) Uiso 1 1 d . . . . .

loop_
_atom_site_aniso_label
_atom_site_aniso_U_11
_atom_site_aniso_U_22
_atom_site_aniso_U_33
_atom_site_aniso_U_23
_atom_site_aniso_U_13
_atom_site_aniso_U_12
Sr1 0.00818(10) 0.0066(4) 0.01088(10) -0.00059(8) -0.00014(6) 0.00038(10)
Si1 0.0057(3) 0.0049(11) 0.0060(2) 0.0004(3) 0.00029(17) -0.0003(3)
Si2 0.0055(3) 0.0027(11) 0.0069(2) 0.0001(3) 0.00006(16) 0.0001(3)
Al1 0.0062(3) 0.0062(13) 0.0063(3) 0.0003(3) 0.00008(19) -0.0002(4)
Al2 0.0062(3) 0.0038(13) 0.0067(3) -0.0006(3) -0.00003(18) -0.0005(3)
O1 0.0056(6) 0.017(3) 0.0085(7) -0.0015(7) -0.0004(4) -0.0025(8)
O2 0.0121(8) 0.011(3) 0.0082(7) 0.0024(7) -0.0014(5) -0.0006(10)
O4 0.0100(7) 0.011(3) 0.0095(7) 0.0015(8) 0.0046(5) 0.0013(10)
O5 0.0089(7) 0.007(3) 0.0076(7) -0.0007(7) -0.0012(4) 0.0012(9)
O6 0.0044(6) 0.016(3) 0.0154(8) -0.0041(8) 0.0005(5) 0.0006(10)
O7 0.0097(7) 0.008(3) 0.0073(6) -0.0008(7) 0.0025(4) -0.0024(9)

loop_
_atom_type_symbol
_atom_type_description
_atom_type_scat_dispersion_real
_atom_type_scat_dispersion_imag
_atom_type_scat_source
O O -0.0010 0.0008 'International Tables Vol C Tables 4.2.6.8 and 6.1.1.4'
Al Al 0.0048 0.0077 'International Tables Vol C Tables 4.2.6.8 and 6.1.1.4'
Si Si 0.0082 0.0107 'International Tables Vol C Tables 4.2.6.8 and 6.1.1.4'
Sr Sr 0.2299 0.6894 'International Tables Vol C Tables 4.2.6.8 and 6.1.1.4'

loop_
_geom_angle_atom_site_label_1
_geom_angle_atom_site_label_2
_geom_angle_atom_site_label_3
_geom_angle
_geom_angle_site_symmetry_1
_geom_angle_site_symmetry_3
_geom_angle_publ_flag
O7 Sr1 O4 176.40(6) 4_565 3_666 ?
O7 Sr1 O5 73.63(8) 4_565 4_566 ?
O4 Sr1 O5 104.29(8) 3_666 4_566 ?
O7 Sr1 O1 86.65(7) 4_565 . ?
O4 Sr1 O1 90.41(7) 3_666 . ?
O5 Sr1 O1 89.32(7) 4_566 . ?
O7 Sr1 O3 105.45(8) 4_565 2_756 ?
O4 Sr1 O3 76.66(9) 3_666 2_756 ?
O5 Sr1 O3 178.90(7) 4_566 2_756 ?
O1 Sr1 O3 91.22(7) . 2_756 ?
O7 Sr1 O2 67.45(8) 4_565 . ?
O4 Sr1 O2 116.14(8) 3_666 . ?
O5 Sr1 O2 117.48(8) 4_566 . ?
O1 Sr1 O2 132.92(6) . . ?
O3 Sr1 O2 61.49(8) 2_756 . ?
O7 Sr1 O8 123.22(8) 4_565 3_666 ?
O4 Sr1 O8 57.57(8) 3_666 3_666 ?
O5 Sr1 O8 66.53(8) 4_566 3_666 ?
O1 Sr1 O8 129.83(5) . 3_666 ?
O3 Sr1 O8 113.76(8) 2_756 3_666 ?
O2 Sr1 O8 97.06(6) . 3_666 ?
O7 Sr1 O3 51.27(7) 4_565 4_565 ?
O4 Sr1 O3 127.97(7) 3_666 4_565 ?
O5 Sr1 O3 110.26(7) 4_566 4_565 ?
O1 Sr1 O3 53.37(5) . 4_565 ?
O3 Sr1 O3 69.36(10) 2_756 4_565 ?
O2 Sr1 O3 80.31(5) . 4_565 ?
O8 Sr1 O3 174.45(9) 3_666 4_565 ?
O7 Sr1 O4 106.81(7) 4_565 . ?
O4 Sr1 O4 69.66(9) 3_666 . ?
O5 Sr1 O4 54.47(7) 4_566 . ?
O1 Sr1 O4 50.10(5) . . ?
O3 Sr1 O4 126.55(7) 2_756 . ?
O2 Sr1 O4 171.83(9) . . ?
O8 Sr1 O4 81.13(5) 3_666 . ?
O3 Sr1 O4 100.78(4) 4_565 . ?
O7 Sr1 Si1 151.89(5) 4_565 3_666 ?
O4 Sr1 Si1 28.77(5) 3_666 3_666 ?
O5 Sr1 Si1 85.04(6) 4_566 3_666 ?
O1 Sr1 Si1 111.65(5) . 3_666 ?
O3 Sr1 Si1 95.64(6) 2_756 3_666 ?
O2 Sr1 Si1 108.78(5) . 3_666 ?
O8 Sr1 Si1 28.81(7) 3_666 3_666 ?
O3 Sr1 Si1 156.74(6) 4_565 3_666 ?
O4 Sr1 Si1 73.34(4) . 3_666 ?
O7 Sr1 Al1 86.81(5) 4_565 . ?
O4 Sr1 Al1 96.31(6) 3_666 . ?
O5 Sr1 Al1 148.10(5) 4_566 . ?
O1 Sr1 Al1 114.93(5) . . ?
O3 Sr1 Al1 30.88(5) 2_756 . ?
O2 Sr1 Al1 30.64(7) . . ?
O8 Sr1 Al1 106.78(5) 3_666 . ?
O3 Sr1 Al1 73.40(4) 4_565 . ?
O4 Sr1 Al1 157.43(6) . . ?
Si1 Sr1 Al1 103.17(3) 3_666 . ?
O7 Sr1 Si2 24.40(5) 4_565 4_565 ?
O4 Sr1 Si2 154.30(4) 3_666 4_565 ?
O5 Sr1 Si2 89.09(6) 4_566 4_565 ?
O1 Sr1 Si2 67.55(5) . 4_565 ?
O3 Sr1 Si2 90.23(6) 2_756 4_565 ?
O2 Sr1 Si2 74.56(6) . 4_565 ?
O8 Sr1 Si2 147.41(7) 3_666 4_565 ?
O3 Sr1 Si2 27.16(6) 4_565 4_565 ?
O4 Sr1 Si2 102.67(5) . 4_565 ?
Si1 Sr1 Si2 174.10(3) 3_666 4_565 ?
Al1 Sr1 Si2 82.19(2) . 4_565 ?
O5 Si1 O8 110.90(12) . . ?
O5 Si1 O1 108.83(12) . . ?
O8 Si1 O1 113.95(16) . . ?
O5 Si1 O4 112.61(15) . . ?
O8 Si1 O4 105.14(14) . . ?
O1 Si1 O4 105.33(10) . . ?
O5 Si1 Sr1 127.65(7) . 3_666 ?
O8 Si1 Sr1 54.60(7) . 3_666 ?
O1 Si1 Sr1 123.16(9) . 3_666 ?
O4 Si1 Sr1 50.54(11) . 3_666 ?
O5 Si1 Sr1 133.24(10) . . ?
O8 Si1 Sr1 114.61(8) . . ?
O1 Si1 Sr1 41.51(6) . . ?
O4 Si1 Sr1 65.03(7) . . ?
Sr1 Si1 Sr1 88.607(16) 3_666 . ?
O5 Si1 Sr1 38.66(9) . 4_565 ?
O8 Si1 Sr1 144.87(7) . 4_565 ?
O1 Si1 Sr1 75.37(11) . 4_565 ?
O4 Si1 Sr1 104.44(13) . 4_565 ?
Sr1 Si1 Sr1 149.90(3) 3_666 4_565 ?
Sr1 Si1 Sr1 94.87(2) . 4_565 ?
O6 Si2 O7 111.49(10) . . ?
O6 Si2 O2 109.79(15) . . ?
O7 Si2 O2 107.13(13) . . ?
O6 Si2 O3 111.19(15) . . ?
O7 Si2 O3 106.89(15) . . ?
O2 Si2 O3 110.24(13) . . ?
O6 Si2 Sr1 133.91(10) . 4_566 ?
O7 Si2 Sr1 41.22(11) . 4_566 ?
O2 Si2 Sr1 113.86(8) . 4_566 ?
O3 Si2 Sr1 66.43(7) . 4_566 ?
O7 Al1 O2 113.67(12) 3_767 . ?
O7 Al1 O1 108.83(11) 3_767 3_766 ?
O2 Al1 O1 115.59(16) . 3_766 ?
O7 Al1 O3 113.04(15) 3_767 2_756 ?
O2 Al1 O3 102.85(13) . 2_756 ?
O1 Al1 O3 102.25(9) 3_766 2_756 ?
O7 Al1 Sr1 127.28(7) 3_767 . ?
O2 Al1 Sr1 51.72(6) . . ?
O1 Al1 Sr1 123.21(8) 3_766 . ?
O3 Al1 Sr1 51.20(11) 2_756 . ?
O7 Al1 Sr1 40.11(8) 3_767 2_756 ?
O2 Al1 Sr1 150.95(6) . 2_756 ?
O1 Al1 Sr1 74.87(11) 3_766 2_756 ?
O3 Al1 Sr1 100.88(13) 2_756 2_756 ?
Sr1 Al1 Sr1 147.02(4) . 2_756 ?
O7 Al1 Sr1 134.05(10) 3_767 3_766 ?
O2 Al1 Sr1 111.62(8) . 3_766 ?
O1 Al1 Sr1 41.35(5) 3_766 3_766 ?
O3 Al1 Sr1 62.65(6) 2_756 3_766 ?
Sr1 Al1 Sr1 87.538(18) . 3_766 ?
Sr1 Al1 Sr1 94.08(3) 2_756 3_766 ?
O6 Al2 O5 113.11(9) 4_465 4_566 ?
O6 Al2 O8 111.42(15) 4_465 2_645 ?
O5 Al2 O8 107.22(12) 4_566 2_645 ?
O6 Al2 O4 110.69(15) 4_465 . ?
O5 Al2 O4 104.61(14) 4_566 . ?
O8 Al2 O4 109.49(12) 2_645 . ?
O6 Al2 Sr1 135.92(10) 4_465 . ?
O5 Al2 Sr1 41.47(10) 4_566 . ?
O8 Al2 Sr1 111.10(8) 2_645 . ?
O4 Al2 Sr1 64.29(7) . . ?
Si1 O1 Al1 132.61(10) . 3_766 ?
Si1 O1 Sr1 114.50(9) . . ?
Al1 O1 Sr1 112.80(8) 3_766 . ?
Si2 O2 Al1 125.25(12) . . ?
Si2 O2 Sr1 137.02(15) . . ?
Al1 O2 Sr1 97.64(10) . . ?
Si2 O3 Al1 123.68(17) . 2_746 ?
Si2 O3 Sr1 135.78(10) . 2_746 ?
Al1 O3 Sr1 97.92(14) 2_746 2_746 ?
Si2 O3 Sr1 86.41(8) . 4_566 ?
Al1 O3 Sr1 89.09(8) 2_746 4_566 ?
Sr1 O3 Sr1 110.64(10) 2_746 4_566 ?
Si1 O4 Al2 125.09(18) . . ?
Si1 O4 Sr1 100.69(15) . 3_666 ?
Al2 O4 Sr1 131.88(9) . 3_666 ?
Si1 O4 Sr1 88.41(8) . . ?
Al2 O4 Sr1 87.04(8) . . ?
Sr1 O4 Sr1 110.34(9) 3_666 . ?
Si1 O5 Al2 128.72(17) . 4_565 ?
Si1 O5 Sr1 118.71(9) . 4_565 ?
Al2 O5 Sr1 112.24(14) 4_565 4_565 ?
Si2 O6 Al2 138.68(19) . 4_666 ?
Si2 O7 Al1 129.65(16) . 3_767 ?
Si2 O7 Sr1 114.38(14) . 4_566 ?
Al1 O7 Sr1 114.31(9) 3_767 4_566 ?
Si1 O8 Al2 129.54(13) . 2_655 ?
Si1 O8 Sr1 96.60(10) . 3_666 ?
Al2 O8 Sr1 133.70(15) 2_655 3_666 ?

loop_
_geom_bond_atom_site_label_1
_geom_bond_atom_site_label_2
_geom_bond_distance
_geom_bond_site_symmetry_2
_geom_bond_publ_flag
Sr1 O7 2.590(3) 4_565 ?
Sr1 O4 2.614(3) 3_666 ?
Sr1 O5 2.619(3) 4_566 ?
Sr1 O1 2.6520(16) . ?
Sr1 O3 2.661(3) 2_756 ?
Sr1 O2 2.6784(17) . ?
Sr1 O8 2.7294(19) 3_666 ?
Sr1 O3 3.2877(19) 4_565 ?
Sr1 O4 3.3022(19) . ?
Sr1 Si1 3.3264(9) 3_666 ?
Sr1 Al1 3.3817(10) . ?
Sr1 Si2 3.5800(9) 4_565 ?
Si1 O5 1.613(3) . ?
Si1 O8 1.613(3) . ?
Si1 O1 1.6270(18) . ?
Si1 O4 1.6291(19) . ?
Si2 O6 1.605(2) . ?
Si2 O7 1.6235(17) . ?
Si2 O2 1.636(3) . ?
Si2 O3 1.638(4) . ?
Al1 O7 1.736(3) 3_767 ?
Al1 O2 1.739(3) . ?
Al1 O1 1.751(2) 3_766 ?
Al1 O3 1.753(2) 2_756 ?
Al2 O6 1.723(2) 4_465 ?
Al2 O5 1.7515(16) 4_566 ?
Al2 O8 1.758(3) 2_645 ?
Al2 O4 1.758(4) . ?
